data_7230345
loop_
_publ_author_name
'Zhang, Yingying'
'He, Bairong'
'Liu, Junkai'
'Hu, Shimin'
'Pan, Lingxiang'
'Zhao, Zujin'
'Tang, Ben Zhong'

_publ_section_title
;
 Aggregation-induced emission and the working mechanism of 1-benzoyl and
 1-benzyl pyrene derivatives.
;
_journal_issue 15
_journal_name_full 'Physical chemistry chemical physics : PCCP'
_journal_page_first 9922
_journal_page_last 9929
_journal_paper_doi 10.1039/c8cp00260f
_journal_volume 20
_journal_year 2018
_chemical_formula_moiety 'C23 H13 Br O'
_chemical_formula_sum 'C23 H13 Br O'
_chemical_formula_weight 385.24
_space_group_IT_number 2
_space_group_name_Hall '-P 1'
_space_group_name_H-M_alt 'P -1'
_symmetry_cell_setting triclinic
_symmetry_space_group_name_Hall '-P 1'
_symmetry_space_group_name_H-M 'P -1'
_atom_sites_solution_hydrogens geom
_atom_sites_solution_primary direct
_atom_sites_solution_secondary difmap
_audit_creation_method SHELXL-97
_audit_update_record
;
2017-02-16 deposited with the CCDC.
2018-03-22 downloaded from the CCDC.
;
_cell_angle_alpha 94.977(2)
_cell_angle_beta 101.008(2)
_cell_angle_gamma 93.532(2)
_cell_formula_units_Z 2
_cell_length_a 7.9050(5)
_cell_length_b 9.5802(5)
_cell_length_c 10.6200(6)
_cell_measurement_reflns_used 3975
_cell_measurement_temperature 173(2)
_cell_measurement_theta_max 25.36
_cell_measurement_theta_min 2.96
_cell_volume 783.98(8)
_computing_structure_refinement 'SHELXL-97 (Sheldrick, 2008)'
_computing_structure_solution 'SHELXS-97 (Sheldrick, 2008)'
_diffrn_ambient_temperature 173(2)
_diffrn_measured_fraction_theta_full 0.984
_diffrn_measured_fraction_theta_max 0.984
_diffrn_measurement_device_type 'PHOTON100 CMOS detector'
_diffrn_measurement_method 'omega scan'
_diffrn_radiation_monochromator 'TRIUMPH curved crystal monochromator'
_diffrn_radiation_source 'fine-focus sealed tube'
_diffrn_radiation_type MoK\a
_diffrn_radiation_wavelength 0.71073
_diffrn_reflns_av_R_equivalents 0.0491
_diffrn_reflns_av_sigmaI/netI 0.0527
_diffrn_reflns_limit_h_max 9
_diffrn_reflns_limit_h_min -9
_diffrn_reflns_limit_k_max 11
_diffrn_reflns_limit_k_min -11
_diffrn_reflns_limit_l_max 12
_diffrn_reflns_limit_l_min -12
_diffrn_reflns_number 8086
_diffrn_reflns_theta_full 25.38
_diffrn_reflns_theta_max 25.38
_diffrn_reflns_theta_min 2.96
_exptl_absorpt_coefficient_mu 2.629
_exptl_absorpt_correction_T_max 0.7452
_exptl_absorpt_correction_T_min 0.6452
_exptl_absorpt_correction_type multi-scan
_exptl_absorpt_process_details 'SADABS (Bruker, 2014)'
_exptl_crystal_density_diffrn 1.632
_exptl_crystal_density_method 'not measured'
_exptl_crystal_description block
_exptl_crystal_F_000 388
_exptl_crystal_size_max 0.37
_exptl_crystal_size_mid 0.29
_exptl_crystal_size_min 0.19
_refine_diff_density_max 0.409
_refine_diff_density_min -0.329
_refine_diff_density_rms 0.084
_refine_ls_extinction_method none
_refine_ls_goodness_of_fit_ref 1.045
_refine_ls_hydrogen_treatment constr
_refine_ls_matrix_type full
_refine_ls_number_parameters 226
_refine_ls_number_reflns 2852
_refine_ls_number_restraints 0
_refine_ls_restrained_S_all 1.045
_refine_ls_R_factor_all 0.0549
_refine_ls_R_factor_gt 0.0382
_refine_ls_shift/su_max 0.001
_refine_ls_shift/su_mean 0.000
_refine_ls_structure_factor_coef Fsqd
_refine_ls_weighting_details 'calc w=1/[\s^2^(Fo^2^)+(0.0314P)^2^+0.4307P] where P=(Fo^2^+2Fc^2^)/3'
_refine_ls_weighting_scheme calc
_refine_ls_wR_factor_gt 0.0717
_refine_ls_wR_factor_ref 0.0774
_reflns_number_gt 2365
_reflns_number_total 2852
_reflns_threshold_expression >2sigma(I)
_cod_data_source_file c8cp00260f2.cif
_cod_data_source_block 1_CCDC1
_cod_depositor_comments
;
The following automatic conversions were performed:

'_symmetry_cell_setting' value 'Triclinic' changed to 'triclinic'
according to
/home/data/users/saulius/crontab/automatic-downloads/rss-feeds/RSC/lib/dictionaries/cif_core.dic
dictionary named 'cif_core.dic' version 2.4.2 from 2011-04-26.

Automatic conversion script
Id: cif_fix_values 4973 2017-02-22 13:04:09Z antanas 

 Adding full bibliography for 7230343--7230348.cif.
;
_cod_original_sg_symbol_Hall '-P 1   '
_cod_original_sg_symbol_H-M 'P-1   '
_cod_database_code 7230345

loop_
_symmetry_equiv_pos_as_xyz
'x, y, z'
'-x, -y, -z'

loop_
_atom_site_label
_atom_site_type_symbol
_atom_site_fract_x
_atom_site_fract_y
_atom_site_fract_z
_atom_site_U_iso_or_equiv
_atom_site_adp_type
_atom_site_occupancy
_atom_site_symmetry_multiplicity
_atom_site_calc_flag
_atom_site_refinement_flags
Br1 Br 0.33994(4) 1.31412(4) 0.51075(3) 0.02848(12) Uani 1 1 d .
C1 C 0.8228(4) 0.4549(3) 0.0635(3) 0.0174(7) Uani 1 1 d .
C2 C 0.7666(4) 0.5939(3) 0.0630(3) 0.0171(7) Uani 1 1 d .
C3 C 0.8241(4) 0.6930(3) 0.1724(3) 0.0159(6) Uani 1 1 d .
C4 C 0.7673(4) 0.8297(3) 0.1687(3) 0.0176(7) Uani 1 1 d .
C5 C 0.6555(4) 0.8637(3) 0.0596(3) 0.0214(7) Uani 1 1 d .
H5 H 0.6161 0.9554 0.0586 0.026 Uiso 1 1 calc R
C6 C 0.6007(4) 0.7675(3) -0.0471(3) 0.0224(7) Uani 1 1 d .
H6 H 0.5254 0.7939 -0.1205 0.027 Uiso 1 1 calc R
C7 C 0.6550(4) 0.6319(3) -0.0479(3) 0.0178(7) Uani 1 1 d .
C8 C 0.6046(4) 0.5297(3) -0.1582(3) 0.0236(7) Uani 1 1 d .
H8 H 0.5294 0.5539 -0.2327 0.028 Uiso 1 1 calc R
C9 C 0.6618(4) 0.4004(3) -0.1582(3) 0.0238(7) Uani 1 1 d .
H9 H 0.6275 0.3361 -0.2334 0.029 Uiso 1 1 calc R
C10 C 0.7723(4) 0.3570(3) -0.0485(3) 0.0199(7) Uani 1 1 d .
C11 C 0.8323(4) 0.2231(3) -0.0456(3) 0.0240(7) Uani 1 1 d .
H11 H 0.8005 0.1572 -0.1199 0.029 Uiso 1 1 calc R
C12 C 0.9371(4) 0.1850(3) 0.0633(3) 0.0258(8) Uani 1 1 d .
H12 H 0.9754 0.0929 0.0633 0.031 Uiso 1 1 calc R
C13 C 0.9870(4) 0.2789(3) 0.1724(3) 0.0234(7) Uani 1 1 d .
H13 H 1.0596 0.2511 0.2466 0.028 Uiso 1 1 calc R
C14 C 0.9312(4) 0.4145(3) 0.1744(3) 0.0196(7) Uani 1 1 d .
C15 C 0.9830(4) 0.5166(3) 0.2844(3) 0.0220(7) Uani 1 1 d .
H15 H 1.0533 0.4902 0.3602 0.026 Uiso 1 1 calc R
C16 C 0.9343(4) 0.6491(3) 0.2830(3) 0.0200(7) Uani 1 1 d .
H16 H 0.9739 0.7146 0.3567 0.024 Uiso 1 1 calc R
C17 C 0.8343(4) 0.9432(3) 0.2763(3) 0.0199(7) Uani 1 1 d .
C18 C 0.4885(4) 1.2011(3) 0.4328(3) 0.0206(7) Uani 1 1 d .
C19 C 0.4206(4) 1.0767(3) 0.3603(3) 0.0201(7) Uani 1 1 d .
H19 H 0.3007 1.0485 0.3471 0.024 Uiso 1 1 calc R
C20 C 0.5327(4) 0.9938(3) 0.3069(3) 0.0187(7) Uani 1 1 d .
H20 H 0.4882 0.9085 0.2556 0.022 Uiso 1 1 calc R
C21 C 0.7092(4) 1.0337(3) 0.3274(3) 0.0190(7) Uani 1 1 d .
C22 C 0.7728(4) 1.1593(3) 0.4021(3) 0.0214(7) Uani 1 1 d .
H22 H 0.8930 1.1872 0.4175 0.026 Uiso 1 1 calc R
C23 C 0.6624(4) 1.2436(3) 0.4539(3) 0.0251(7) Uani 1 1 d .
H23 H 0.7059 1.3301 0.5035 0.030 Uiso 1 1 calc R
O1 O 0.9890(3) 0.9638(2) 0.3220(2) 0.0283(5) Uani 1 1 d .

loop_
_atom_site_aniso_label
_atom_site_aniso_U_11
_atom_site_aniso_U_22
_atom_site_aniso_U_33
_atom_site_aniso_U_23
_atom_site_aniso_U_13
_atom_site_aniso_U_12
Br1 0.0272(2) 0.0318(2) 0.0271(2) -0.00210(13) 0.00638(14) 0.01203(14)
C1 0.0114(15) 0.0225(17) 0.0194(16) 0.0008(13) 0.0069(13) -0.0012(12)
C2 0.0128(15) 0.0213(17) 0.0180(16) -0.0005(13) 0.0071(13) -0.0013(12)
C3 0.0146(16) 0.0191(16) 0.0146(15) 0.0022(12) 0.0045(13) 0.0017(12)
C4 0.0132(16) 0.0219(17) 0.0181(16) -0.0004(13) 0.0049(13) 0.0027(13)
C5 0.0204(17) 0.0204(17) 0.0242(18) 0.0013(13) 0.0063(14) 0.0033(13)
C6 0.0207(17) 0.0300(19) 0.0169(17) 0.0069(14) 0.0019(14) 0.0049(14)
C7 0.0145(16) 0.0238(17) 0.0147(15) 0.0006(12) 0.0037(13) -0.0024(13)
C8 0.0190(17) 0.032(2) 0.0184(17) 0.0021(14) 0.0014(14) -0.0041(14)
C9 0.0210(18) 0.0282(19) 0.0195(17) -0.0045(14) 0.0030(14) -0.0065(14)
C10 0.0168(16) 0.0209(17) 0.0207(17) -0.0024(13) 0.0045(14) -0.0047(13)
C11 0.0212(18) 0.0188(17) 0.032(2) -0.0068(14) 0.0109(15) -0.0051(13)
C12 0.0259(19) 0.0155(17) 0.038(2) -0.0010(14) 0.0131(16) 0.0014(14)
C13 0.0223(18) 0.0222(18) 0.0272(18) 0.0036(14) 0.0079(15) 0.0041(14)
C14 0.0186(17) 0.0193(17) 0.0214(17) 0.0006(13) 0.0056(14) 0.0011(13)
C15 0.0186(17) 0.0249(18) 0.0211(17) 0.0019(13) -0.0002(14) 0.0033(14)
C16 0.0175(16) 0.0247(18) 0.0172(16) -0.0038(13) 0.0044(13) 0.0012(13)
C17 0.0197(18) 0.0176(17) 0.0223(17) 0.0028(13) 0.0035(14) 0.0018(13)
C18 0.0252(18) 0.0226(17) 0.0152(16) 0.0033(13) 0.0046(14) 0.0064(14)
C19 0.0153(16) 0.0256(18) 0.0193(16) 0.0039(13) 0.0026(13) 0.0017(13)
C20 0.0191(17) 0.0153(16) 0.0189(16) -0.0010(12) -0.0010(13) -0.0018(13)
C21 0.0221(17) 0.0166(16) 0.0188(16) 0.0034(12) 0.0044(13) 0.0016(13)
C22 0.0150(16) 0.0223(17) 0.0250(18) -0.0021(13) 0.0022(14) -0.0019(13)
C23 0.0278(19) 0.0209(17) 0.0242(18) -0.0064(14) 0.0042(15) -0.0026(14)
O1 0.0171(13) 0.0262(13) 0.0383(14) -0.0038(10) -0.0002(11) 0.0025(10)

loop_
_atom_type_symbol
_atom_type_description
_atom_type_scat_dispersion_real
_atom_type_scat_dispersion_imag
_atom_type_scat_source
C C 0.0033 0.0016 'International Tables Vol C Tables 4.2.6.8 and 6.1.1.4'
H H 0.0000 0.0000 'International Tables Vol C Tables 4.2.6.8 and 6.1.1.4'
O O 0.0106 0.0060 'International Tables Vol C Tables 4.2.6.8 and 6.1.1.4'
Br Br -0.2901 2.4595 'International Tables Vol C Tables 4.2.6.8 and 6.1.1.4'

loop_
_geom_angle_atom_site_label_1
_geom_angle_atom_site_label_2
_geom_angle_atom_site_label_3
_geom_angle
C14 C1 C10 119.7(3)
C14 C1 C2 120.2(3)
C10 C1 C2 120.1(3)
C3 C2 C7 120.6(3)
C3 C2 C1 119.9(3)
C7 C2 C1 119.5(3)
C4 C3 C2 118.5(3)
C4 C3 C16 122.9(3)
C2 C3 C16 118.6(3)
C5 C4 C3 119.8(3)
C5 C4 C17 118.7(3)
C3 C4 C17 121.4(3)
C6 C5 C4 121.6(3)
C6 C5 H5 119.2
C4 C5 H5 119.2
C5 C6 C7 120.5(3)
C5 C6 H6 119.7
C7 C6 H6 119.7
C6 C7 C2 119.0(3)
C6 C7 C8 122.3(3)
C2 C7 C8 118.7(3)
C9 C8 C7 121.3(3)
C9 C8 H8 119.3
C7 C8 H8 119.3
C8 C9 C10 121.9(3)
C8 C9 H9 119.1
C10 C9 H9 119.1
C11 C10 C9 123.0(3)
C11 C10 C1 118.6(3)
C9 C10 C1 118.3(3)
C12 C11 C10 121.1(3)
C12 C11 H11 119.5
C10 C11 H11 119.5
C11 C12 C13 120.9(3)
C11 C12 H12 119.6
C13 C12 H12 119.6
C12 C13 C14 120.3(3)
C12 C13 H13 119.8
C14 C13 H13 119.8
C13 C14 C1 119.4(3)
C13 C14 C15 122.3(3)
C1 C14 C15 118.2(3)
C16 C15 C14 121.7(3)
C16 C15 H15 119.2
C14 C15 H15 119.2
C15 C16 C3 121.4(3)
C15 C16 H16 119.3
C3 C16 H16 119.3
O1 C17 C4 121.1(3)
O1 C17 C21 119.6(3)
C4 C17 C21 119.3(3)
C19 C18 C23 121.9(3)
C19 C18 Br1 119.2(2)
C23 C18 Br1 118.9(2)
C18 C19 C20 118.1(3)
C18 C19 H19 120.9
C20 C19 H19 120.9
C19 C20 C21 121.2(3)
C19 C20 H20 119.4
C21 C20 H20 119.4
C22 C21 C20 118.9(3)
C22 C21 C17 118.7(3)
C20 C21 C17 122.3(3)
C23 C22 C21 120.5(3)
C23 C22 H22 119.8
C21 C22 H22 119.8
C22 C23 C18 119.4(3)
C22 C23 H23 120.3
C18 C23 H23 120.3

loop_
_geom_bond_atom_site_label_1
_geom_bond_atom_site_label_2
_geom_bond_distance
Br1 C18 1.900(3)
C1 C14 1.417(4)
C1 C10 1.425(4)
C1 C2 1.430(4)
C2 C3 1.419(4)
C2 C7 1.419(4)
C3 C4 1.411(4)
C3 C16 1.433(4)
C4 C5 1.392(4)
C4 C17 1.500(4)
C5 C6 1.379(4)
C5 H5 0.9500
C6 C7 1.393(4)
C6 H6 0.9500
C7 C8 1.437(4)
C8 C9 1.344(4)
C8 H8 0.9500
C9 C10 1.426(4)
C9 H9 0.9500
C10 C11 1.396(4)
C11 C12 1.379(5)
C11 H11 0.9500
C12 C13 1.382(4)
C12 H12 0.9500
C13 C14 1.397(4)
C13 H13 0.9500
C14 C15 1.435(4)
C15 C16 1.349(4)
C15 H15 0.9500
C16 H16 0.9500
C17 O1 1.223(4)
C17 C21 1.502(4)
C18 C19 1.381(4)
C18 C23 1.380(4)
C19 C20 1.392(4)
C19 H19 0.9500
C20 C21 1.394(4)
C20 H20 0.9500
C21 C22 1.391(4)
C22 C23 1.382(4)
C22 H22 0.9500
C23 H23 0.9500
